data_4071868
loop_
_publ_author_name
'Bugarin, Alejandro'
'Connell, Brian T.'

_publ_section_title
;
 Chiral Nickel(II) and Palladium(II) NCN-Pincer Complexes Based on
 Substituted Benzene: Synthesis, Structure, and Lewis Acidity
;
_journal_issue 17
_journal_name_full Organometallics
_journal_page_first 4357
_journal_paper_doi 10.1021/om8004367
_journal_volume 27
_journal_year 2008
_chemical_absolute_configuration rm
_chemical_formula_sum 'C22 H31 I N2 O2'
_chemical_formula_weight 482.39
_chemical_name_systematic
;                                                                              
 ?                                                                             
;
_space_group_IT_number 4
_symmetry_cell_setting monoclinic
_symmetry_space_group_name_Hall 'P 2yb'
_symmetry_space_group_name_H-M 'P 1 21 1'
_atom_sites_solution_hydrogens geom
_atom_sites_solution_primary direct
_atom_sites_solution_secondary difmap
_audit_creation_method SHELXL-97
_cell_angle_alpha 90.00
_cell_angle_beta 95.246(8)
_cell_angle_gamma 90.00
_cell_formula_units_Z 4
_cell_length_a 9.478(6)
_cell_length_b 21.389(13)
_cell_length_c 11.315(7)
_cell_measurement_reflns_used 8002
_cell_measurement_temperature 163(2)
_cell_measurement_theta_max 24.88
_cell_measurement_theta_min 2.36
_cell_volume 2284(2)
_computing_cell_refinement 'Bruker SAINT'
_computing_data_collection 'Bruker APEX2'
_computing_data_reduction 'Bruker SAINT'
_computing_molecular_graphics 'Bruker SHELXTL'
_computing_structure_refinement 'SHELXL-97 (Sheldrick, 1997)'
_computing_structure_solution 'SHELXS-97 (Sheldrick, 1990)'
_diffrn_ambient_temperature 163(2)
_diffrn_measured_fraction_theta_full 0.975
_diffrn_measured_fraction_theta_max 0.975
_diffrn_measurement_device_type 'Bruker APEX-II CCD'
_diffrn_measurement_method '\f and \w scans'
_diffrn_radiation_monochromator graphite
_diffrn_radiation_source 'fine-focus sealed tube'
_diffrn_radiation_type MoK\a
_diffrn_radiation_wavelength 0.71073
_diffrn_reflns_av_R_equivalents 0.0729
_diffrn_reflns_av_sigmaI/netI 0.0847
_diffrn_reflns_limit_h_max 11
_diffrn_reflns_limit_h_min -11
_diffrn_reflns_limit_k_max 25
_diffrn_reflns_limit_k_min -25
_diffrn_reflns_limit_l_max 13
_diffrn_reflns_limit_l_min -13
_diffrn_reflns_number 18541
_diffrn_reflns_theta_full 25.00
_diffrn_reflns_theta_max 25.00
_diffrn_reflns_theta_min 1.81
_diffrn_standards_number 0
_exptl_absorpt_coefficient_mu 1.420
_exptl_absorpt_correction_T_max 0.8711
_exptl_absorpt_correction_T_min 0.6006
_exptl_absorpt_correction_type multi-scan
_exptl_absorpt_process_details sadabs
_exptl_crystal_colour 'orange    '
_exptl_crystal_density_diffrn 1.403
_exptl_crystal_density_method 'not measured'
_exptl_crystal_description 'needle    '
_exptl_crystal_F_000 984
_exptl_crystal_size_max 0.40
_exptl_crystal_size_mid 0.10
_exptl_crystal_size_min 0.10
_refine_diff_density_max 1.720
_refine_diff_density_min -0.719
_refine_diff_density_rms 0.110
_refine_ls_abs_structure_details 'Flack H D (1983), Acta Cryst. A39, 876-881'
_refine_ls_abs_structure_Flack -0.03(2)
_refine_ls_extinction_method none
_refine_ls_goodness_of_fit_ref 1.019
_refine_ls_hydrogen_treatment constr
_refine_ls_matrix_type full
_refine_ls_number_parameters 487
_refine_ls_number_reflns 7590
_refine_ls_number_restraints 424
_refine_ls_restrained_S_all 1.021
_refine_ls_R_factor_all 0.0618
_refine_ls_R_factor_gt 0.0461
_refine_ls_shift/su_max 0.019
_refine_ls_shift/su_mean 0.001
_refine_ls_structure_factor_coef Fsqd
_refine_ls_weighting_details
; calc                                                                         
 [1.00000+0.00000exp(0.00(sin\q/\l)^2^)]/                                      
   [\s^2^(Fo^2^)+3000.0000+0.0000*P+(0.0000P)^2^+0.0000sin\q/\l]               
 where P = 0.33333Fo^2^ + 0.66667Fc^2^                                         
;
_refine_ls_weighting_scheme calc
_refine_ls_wR_factor_gt 0.0862
_refine_ls_wR_factor_ref 0.0906
_reflns_number_gt 6256
_reflns_number_total 7590
_reflns_threshold_expression >2sigma(I)
_cod_data_source_file om8004367_si_002.cif
_cod_data_source_block F
_cod_depositor_comments
;
The following automatic conversions were performed:

'_symmetry_cell_setting' value 'Monoclinic' changed to 'monoclinic'
according to /home/saulius/struct/CIF-dictionaries/cif_core.dic
dictionary named 'cif_core.dic' version 2.4.1 from 2010-06-29.

Automatic conversion script
Id: cif_fix_values 1715 2011-07-08 13:25:40Z adriana 
;
_cod_original_sg_symbol_H-M P2(1)
_cod_database_code 4071868

loop_
_symmetry_equiv_pos_as_xyz
'x, y, z'
'-x, y+1/2, -z'

loop_
_atom_site_label
_atom_site_type_symbol
_atom_site_fract_x
_atom_site_fract_y
_atom_site_fract_z
_atom_site_U_iso_or_equiv
_atom_site_adp_type
_atom_site_occupancy
_atom_site_symmetry_multiplicity
_atom_site_calc_flag
_atom_site_refinement_flags
I1A I 1.07791(4) 0.00407(2) 1.11605(4) 0.03451(12) Uani 1 1 d .
N1A N 0.8802(6) -0.0771(3) 0.8114(5) 0.0413(12) Uani 1 1 d U
N2A N 0.8007(5) 0.0999(3) 1.3057(5) 0.0349(11) Uani 1 1 d U
O1A O 1.0520(5) -0.0046(3) 0.8269(4) 0.0448(11) Uani 1 1 d U
O2A O 0.9721(4) 0.1448(2) 1.2058(4) 0.0355(10) Uani 1 1 d U
C1A C 0.8869(6) 0.0401(3) 1.0312(5) 0.0319(13) Uani 1 1 d DU
C2A C 0.8393(5) 0.0194(3) 0.9177(4) 0.0315(12) Uani 1 1 d DU
C3A C 0.7071(5) 0.0394(3) 0.8662(5) 0.0321(13) Uani 1 1 d DU
H3AA H 0.6762 0.0262 0.7900 0.038 Uiso 1 1 calc R
C4A C 0.6206(6) 0.0788(3) 0.9267(4) 0.0290(11) Uani 1 1 d DU
C5A C 0.6714(6) 0.0998(3) 1.0394(5) 0.0315(13) Uani 1 1 d DU
H5AA H 0.6161 0.1267 1.0804 0.038 Uiso 1 1 calc R
C6A C 0.8034(5) 0.0811(3) 1.0911(5) 0.0309(12) Uani 1 1 d DU
C7A C 0.9202(7) -0.0238(4) 0.8509(6) 0.0355(12) Uani 1 1 d U
C8A C 1.1165(8) -0.0568(4) 0.7716(7) 0.0497(15) Uani 1 1 d U
H8AA H 1.1913 -0.0751 0.8248 0.060 Uiso 1 1 calc R
H8AB H 1.1554 -0.0440 0.6990 0.060 Uiso 1 1 calc R
C9A C 0.9920(7) -0.1036(4) 0.7451(6) 0.0449(14) Uani 1 1 d U
H9AA H 1.0192 -0.1450 0.7765 0.054 Uiso 1 1 calc R
C10A C 0.9494(6) -0.1078(4) 0.6099(7) 0.0546(17) Uani 1 1 d DU
H10A H 0.9393 -0.0659 0.5750 0.065 Uiso 1 1 calc R
C11A C 0.8127(8) -0.1434(5) 0.5902(8) 0.076(3) Uani 1 1 d DU
H11A H 0.7839 -0.1454 0.5067 0.114 Uiso 1 1 calc R
H11B H 0.7410 -0.1226 0.6301 0.114 Uiso 1 1 calc R
H11C H 0.8260 -0.1850 0.6211 0.114 Uiso 1 1 calc R
C12A C 1.0623(8) -0.1444(5) 0.5541(8) 0.071(3) Uani 1 1 d DU
H12A H 1.0375 -0.1477 0.4701 0.107 Uiso 1 1 calc R
H12B H 1.0696 -0.1855 0.5882 0.107 Uiso 1 1 calc R
H12C H 1.1516 -0.1233 0.5683 0.107 Uiso 1 1 calc R
C13A C 0.8547(7) 0.1082(3) 1.2083(6) 0.0308(12) Uani 1 1 d U
C14A C 1.0163(7) 0.1590(4) 1.3271(6) 0.0388(14) Uani 1 1 d U
H14A H 1.0292 0.2036 1.3381 0.047 Uiso 1 1 calc R
H14B H 1.1046 0.1380 1.3524 0.047 Uiso 1 1 calc R
C15A C 0.8953(7) 0.1348(4) 1.3973(6) 0.0369(13) Uani 1 1 d U
H15A H 0.8433 0.1706 1.4256 0.044 Uiso 1 1 calc R
C16A C 0.9415(7) 0.0925(4) 1.5021(6) 0.0400(14) Uani 1 1 d U
H16A H 0.9907 0.0562 1.4725 0.048 Uiso 1 1 calc R
C17A C 0.8145(8) 0.0689(4) 1.5649(7) 0.0508(19) Uani 1 1 d U
H17A H 0.7513 0.0460 1.5095 0.076 Uiso 1 1 calc R
H17B H 0.7653 0.1040 1.5947 0.076 Uiso 1 1 calc R
H17C H 0.8476 0.0421 1.6296 0.076 Uiso 1 1 calc R
C18A C 1.0457(8) 0.1282(4) 1.5896(7) 0.049(2) Uani 1 1 d U
H18A H 1.1252 0.1420 1.5495 0.073 Uiso 1 1 calc R
H18B H 1.0782 0.1012 1.6542 0.073 Uiso 1 1 calc R
H18C H 0.9989 0.1638 1.6197 0.073 Uiso 1 1 calc R
C19A C 0.4747(6) 0.1007(2) 0.8717(5) 0.0342(13) Uani 1 1 d DU
C20A C 0.3611(7) 0.0832(4) 0.9550(6) 0.0470(18) Uani 1 1 d DU
H20A H 0.3831 0.1027 1.0308 0.071 Uiso 1 1 calc R
H20B H 0.3593 0.0386 0.9649 0.071 Uiso 1 1 calc R
H20C H 0.2700 0.0972 0.9212 0.071 Uiso 1 1 calc R
C21A C 0.4759(7) 0.1724(3) 0.8525(7) 0.0413(17) Uani 1 1 d DU
H21A H 0.5005 0.1929 0.9271 0.062 Uiso 1 1 calc R
H21B H 0.3836 0.1860 0.8206 0.062 Uiso 1 1 calc R
H21C H 0.5443 0.1828 0.7981 0.062 Uiso 1 1 calc R
C22A C 0.4333(8) 0.0685(4) 0.7514(6) 0.0480(19) Uani 1 1 d DU
H22A H 0.3411 0.0825 0.7202 0.072 Uiso 1 1 calc R
H22B H 0.4316 0.0240 0.7624 0.072 Uiso 1 1 calc R
H22C H 0.5014 0.0788 0.6967 0.072 Uiso 1 1 calc R
I1B I 1.58430(4) -0.12096(2) 0.90679(4) 0.04071(13) Uani 1 1 d .
N1B N 1.3487(6) -0.2464(3) 0.7070(5) 0.0377(12) Uani 1 1 d U
N2B N 1.3733(6) -0.0432(3) 1.1983(5) 0.0357(12) Uani 1 1 d U
O1B O 1.5259(4) -0.2713(2) 0.8466(4) 0.0362(10) Uani 1 1 d U
O2B O 1.5704(5) -0.1022(2) 1.1885(4) 0.0432(11) Uani 1 1 d U
C1B C 1.4098(6) -0.1632(3) 0.9786(5) 0.0320(13) Uani 1 1 d DU
C2B C 1.3366(5) -0.2109(3) 0.9148(5) 0.0301(12) Uani 1 1 d DU
C3B C 1.2090(6) -0.2324(3) 0.9517(5) 0.0345(13) Uani 1 1 d DU
H3BA H 1.1616 -0.2641 0.9081 0.041 Uiso 1 1 calc R
C4B C 1.1488(6) -0.2090(3) 1.0501(5) 0.0380(13) Uani 1 1 d DU
C5B C 1.2276(6) -0.1634(3) 1.1146(6) 0.0349(13) Uani 1 1 d DU
H5BA H 1.1931 -0.1475 1.1829 0.042 Uiso 1 1 calc R
C6B C 1.3562(6) -0.1406(3) 1.0812(5) 0.0341(12) Uani 1 1 d DU
C7B C 1.3993(7) -0.2422(3) 0.8138(6) 0.0320(12) Uani 1 1 d U
C8B C 1.5771(7) -0.2891(3) 0.7379(6) 0.0361(13) Uani 1 1 d U
H8BA H 1.6091 -0.3322 0.7413 0.043 Uiso 1 1 calc R
H8BB H 1.6556 -0.2626 0.7204 0.043 Uiso 1 1 calc R
C9B C 1.4535(7) -0.2813(3) 0.6443(6) 0.0375(13) Uani 1 1 d U
H9BA H 1.4145 -0.3228 0.6243 0.045 Uiso 1 1 calc R
C10B C 1.4891(6) -0.2497(4) 0.5295(6) 0.0407(15) Uani 1 1 d DU
H10B H 1.5220 -0.2072 0.5492 0.049 Uiso 1 1 calc R
C11B C 1.3612(7) -0.2448(4) 0.4405(6) 0.0470(19) Uani 1 1 d DU
H11D H 1.2880 -0.2218 0.4745 0.071 Uiso 1 1 calc R
H11E H 1.3273 -0.2860 0.4195 0.071 Uiso 1 1 calc R
H11F H 1.3868 -0.2237 0.3708 0.071 Uiso 1 1 calc R
C12B C 1.6077(7) -0.2840(4) 0.4770(7) 0.0478(19) Uani 1 1 d DU
H12D H 1.6887 -0.2860 0.5345 0.072 Uiso 1 1 calc R
H12E H 1.6327 -0.2622 0.4077 0.072 Uiso 1 1 calc R
H12F H 1.5773 -0.3256 0.4555 0.072 Uiso 1 1 calc R
C13B C 1.4282(7) -0.0910(3) 1.1577(6) 0.0341(12) Uani 1 1 d U
C14B C 1.6169(7) -0.0462(4) 1.2511(7) 0.0456(15) Uani 1 1 d U
H14C H 1.6756 -0.0211 1.2035 0.055 Uiso 1 1 calc R
H14D H 1.6710 -0.0564 1.3254 0.055 Uiso 1 1 calc R
C15B C 1.4841(7) -0.0116(3) 1.2732(6) 0.0411(13) Uani 1 1 d U
H15B H 1.4919 0.0315 1.2449 0.049 Uiso 1 1 calc R
C16B C 1.4533(8) -0.0098(4) 1.4072(6) 0.0460(16) Uani 1 1 d U
H16B H 1.5350 0.0093 1.4529 0.055 Uiso 1 1 calc R
C17B C 1.4356(9) -0.0765(4) 1.4539(8) 0.065(2) Uani 1 1 d U
H17D H 1.5181 -0.1007 1.4411 0.098 Uiso 1 1 calc R
H17E H 1.3535 -0.0954 1.4125 0.098 Uiso 1 1 calc R
H17F H 1.4240 -0.0750 1.5373 0.098 Uiso 1 1 calc R
C18B C 1.3233(10) 0.0298(4) 1.4241(8) 0.063(2) Uani 1 1 d U
H18D H 1.3370 0.0712 1.3944 0.094 Uiso 1 1 calc R
H18E H 1.3095 0.0320 1.5070 0.094 Uiso 1 1 calc R
H18F H 1.2415 0.0113 1.3815 0.094 Uiso 1 1 calc R
C19B C 1.0192(7) -0.2380(3) 1.0901(5) 0.0429(15) Uani 1 1 d DU
C20B C 0.9579(9) -0.2028(4) 1.1940(7) 0.064(2) Uani 1 1 d DU
H20D H 1.0265 -0.2028 1.2619 0.097 Uiso 1 1 calc R
H20E H 0.8731 -0.2233 1.2137 0.097 Uiso 1 1 calc R
H20F H 0.9362 -0.1605 1.1706 0.097 Uiso 1 1 calc R
C21B C 1.0350(8) -0.3080(3) 1.1235(7) 0.050(2) Uani 1 1 d DU
H21D H 1.1060 -0.3126 1.1890 0.075 Uiso 1 1 calc R
H21E H 1.0625 -0.3311 1.0566 0.075 Uiso 1 1 calc R
H21F H 0.9461 -0.3236 1.1456 0.075 Uiso 1 1 calc R
C22B C 0.9019(7) -0.2339(4) 0.9847(7) 0.055(2) Uani 1 1 d DU
H22D H 0.8860 -0.1909 0.9630 0.083 Uiso 1 1 calc R
H22E H 0.8157 -0.2517 1.0081 0.083 Uiso 1 1 calc R
H22F H 0.9316 -0.2566 0.9181 0.083 Uiso 1 1 calc R

loop_
_atom_site_aniso_label
_atom_site_aniso_U_11
_atom_site_aniso_U_22
_atom_site_aniso_U_33
_atom_site_aniso_U_23
_atom_site_aniso_U_13
_atom_site_aniso_U_12
I1A 0.0328(2) 0.0327(3) 0.0372(2) 0.0000(2) -0.00110(17) 0.0030(2)
N1A 0.038(3) 0.042(3) 0.045(3) -0.008(2) 0.011(2) -0.002(2)
N2A 0.031(2) 0.039(3) 0.034(2) -0.003(2) -0.002(2) -0.005(2)
O1A 0.041(2) 0.046(3) 0.049(2) -0.010(2) 0.0158(18) -0.006(2)
O2A 0.035(2) 0.034(2) 0.037(2) -0.0016(19) 0.0025(19) -0.0030(18)
C1A 0.035(3) 0.025(3) 0.036(3) 0.004(2) 0.003(2) -0.002(2)
C2A 0.034(2) 0.028(3) 0.033(2) 0.003(2) 0.005(2) -0.004(2)
C3A 0.032(3) 0.028(3) 0.036(3) 0.010(2) 0.005(2) -0.004(2)
C4A 0.033(2) 0.023(3) 0.033(2) 0.006(2) 0.006(2) -0.001(2)
C5A 0.037(3) 0.025(3) 0.034(3) 0.004(2) 0.009(2) 0.000(2)
C6A 0.035(2) 0.026(3) 0.032(2) 0.003(2) 0.006(2) -0.002(2)
C7A 0.033(2) 0.036(3) 0.039(3) 0.000(2) 0.008(2) 0.000(2)
C8A 0.042(3) 0.051(3) 0.058(3) -0.012(3) 0.013(3) 0.001(3)
C9A 0.038(3) 0.049(3) 0.048(3) -0.009(3) 0.005(2) 0.006(2)
C10A 0.049(3) 0.064(4) 0.051(3) -0.020(3) 0.005(3) 0.007(3)
C11A 0.064(5) 0.093(7) 0.069(5) -0.036(5) 0.001(4) 0.000(5)
C12A 0.056(5) 0.108(7) 0.049(5) -0.043(5) 0.000(4) 0.010(5)
C13A 0.030(2) 0.028(3) 0.034(2) -0.001(2) 0.003(2) 0.000(2)
C14A 0.042(3) 0.037(3) 0.037(3) -0.006(3) 0.002(3) -0.003(3)
C15A 0.040(3) 0.037(3) 0.033(3) -0.005(2) 0.000(2) -0.002(2)
C16A 0.040(3) 0.046(3) 0.034(3) -0.001(3) 0.005(3) -0.003(3)
C17A 0.044(4) 0.056(5) 0.053(4) 0.012(4) 0.004(4) -0.007(4)
C18A 0.043(4) 0.061(5) 0.042(4) -0.002(4) -0.001(3) -0.003(4)
C19A 0.031(3) 0.031(3) 0.039(3) 0.004(3) -0.001(2) -0.001(2)
C20A 0.031(4) 0.055(5) 0.054(4) -0.004(4) 0.001(3) 0.000(3)
C21A 0.044(4) 0.035(4) 0.045(4) -0.001(3) 0.003(3) 0.014(3)
C22A 0.052(4) 0.041(4) 0.050(4) 0.002(4) -0.005(4) 0.001(4)
I1B 0.0374(2) 0.0313(3) 0.0549(3) 0.0018(3) 0.0120(2) -0.0050(2)
N1B 0.038(2) 0.034(3) 0.041(3) -0.002(2) 0.007(2) -0.004(2)
N2B 0.036(2) 0.026(3) 0.044(3) -0.001(2) -0.002(2) -0.003(2)
O1B 0.037(2) 0.029(2) 0.044(2) -0.002(2) 0.0097(19) 0.0020(18)
O2B 0.034(2) 0.041(3) 0.054(3) -0.003(2) 0.0030(19) -0.0028(19)
C1B 0.029(3) 0.022(3) 0.044(3) 0.003(2) 0.002(2) 0.002(2)
C2B 0.029(2) 0.024(3) 0.038(3) 0.001(2) 0.007(2) 0.002(2)
C3B 0.039(3) 0.025(3) 0.040(3) -0.001(2) 0.005(2) -0.003(2)
C4B 0.046(3) 0.025(3) 0.044(3) 0.004(2) 0.012(2) -0.003(2)
C5B 0.041(3) 0.024(3) 0.040(3) -0.003(2) 0.007(2) 0.002(2)
C6B 0.037(2) 0.024(3) 0.042(3) 0.001(2) 0.005(2) 0.001(2)
C7B 0.033(2) 0.025(2) 0.039(3) 0.002(2) 0.008(2) -0.002(2)
C8B 0.040(3) 0.027(3) 0.042(3) 0.001(3) 0.006(2) 0.001(2)
C9B 0.039(3) 0.031(3) 0.042(3) -0.005(2) 0.006(2) -0.001(2)
C10B 0.044(3) 0.033(3) 0.045(3) -0.003(3) 0.008(3) 0.001(3)
C11B 0.049(4) 0.047(5) 0.045(4) 0.002(4) 0.009(3) 0.001(4)
C12B 0.055(4) 0.044(4) 0.044(4) -0.001(4) 0.001(4) 0.006(4)
C13B 0.030(2) 0.027(3) 0.045(3) -0.002(2) 0.001(2) 0.000(2)
C14B 0.039(3) 0.046(3) 0.049(3) -0.004(3) -0.006(3) -0.008(3)
C15B 0.042(3) 0.034(3) 0.045(3) -0.001(2) -0.006(2) -0.004(2)
C16B 0.048(3) 0.041(4) 0.046(3) -0.003(3) -0.007(3) -0.003(3)
C17B 0.070(5) 0.062(5) 0.063(5) 0.014(4) 0.004(4) 0.003(4)
C18B 0.075(5) 0.050(5) 0.062(5) -0.011(4) 0.001(4) 0.017(4)
C19B 0.064(3) 0.028(3) 0.041(3) -0.010(3) 0.028(3) -0.016(3)
C20B 0.064(5) 0.064(5) 0.071(5) -0.028(4) 0.036(4) -0.016(4)
C21B 0.064(5) 0.038(4) 0.052(5) -0.003(4) 0.025(4) -0.012(4)
C22B 0.047(4) 0.056(5) 0.065(5) -0.004(4) 0.012(4) -0.001(4)

loop_
_atom_type_symbol
_atom_type_description
_atom_type_scat_dispersion_real
_atom_type_scat_dispersion_imag
_atom_type_scat_source
C C 0.0033 0.0016 'International Tables Vol C Tables 4.2.6.8 and 6.1.1.4'
H H 0.0000 0.0000 'International Tables Vol C Tables 4.2.6.8 and 6.1.1.4'
N N 0.0061 0.0033 'International Tables Vol C Tables 4.2.6.8 and 6.1.1.4'
O O 0.0106 0.0060 'International Tables Vol C Tables 4.2.6.8 and 6.1.1.4'
I I -0.4742 1.8119 'International Tables Vol C Tables 4.2.6.8 and 6.1.1.4'

loop_
_geom_angle_atom_site_label_1
_geom_angle_atom_site_label_2
_geom_angle_atom_site_label_3
_geom_angle
C7A N1A C9A 108.7(6)
C13A N2A C15A 105.4(5)
C7A O1A C8A 106.6(6)
C13A O2A C14A 105.7(5)
C2A C1A C6A 119.7(5)
C2A C1A I1A 119.6(4)
C6A C1A I1A 120.5(4)
C1A C2A C3A 119.3(5)
C1A C2A C7A 122.5(5)
C3A C2A C7A 118.2(5)
C4A C3A C2A 121.6(5)
C4A C3A H3AA 119.2
C2A C3A H3AA 119.2
C5A C4A C3A 118.2(5)
C5A C4A C19A 119.6(4)
C3A C4A C19A 122.2(4)
C6A C5A C4A 120.9(5)
C6A C5A H5AA 119.5
C4A C5A H5AA 119.5
C5A C6A C1A 120.3(5)
C5A C6A C13A 118.1(5)
C1A C6A C13A 121.5(5)
N1A C7A O1A 116.7(6)
N1A C7A C2A 126.7(6)
O1A C7A C2A 116.6(6)
O1A C8A C9A 103.7(5)
O1A C8A H8AA 111.0
C9A C8A H8AA 111.0
O1A C8A H8AB 111.0
C9A C8A H8AB 111.0
H8AA C8A H8AB 109.0
N1A C9A C10A 113.1(5)
N1A C9A C8A 102.9(6)
C10A C9A C8A 110.7(6)
N1A C9A H9AA 110.0
C10A C9A H9AA 110.0
C8A C9A H9AA 110.0
C11A C10A C12A 108.1(7)
C11A C10A C9A 108.7(6)
C12A C10A C9A 108.3(6)
C11A C10A H10A 110.6
C12A C10A H10A 110.6
C9A C10A H10A 110.6
C10A C11A H11A 109.5
C10A C11A H11B 109.5
H11A C11A H11B 109.5
C10A C11A H11C 109.5
H11A C11A H11C 109.5
H11B C11A H11C 109.5
C10A C12A H12A 109.5
C10A C12A H12B 109.5
H12A C12A H12B 109.5
C10A C12A H12C 109.5
H12A C12A H12C 109.5
H12B C12A H12C 109.5
N2A C13A O2A 119.5(6)
N2A C13A C6A 126.5(6)
O2A C13A C6A 114.0(6)
O2A C14A C15A 104.9(5)
O2A C14A H14A 110.8
C15A C14A H14A 110.8
O2A C14A H14B 110.8
C15A C14A H14B 110.8
H14A C14A H14B 108.9
N2A C15A C16A 110.6(6)
N2A C15A C14A 103.7(5)
C16A C15A C14A 115.2(6)
N2A C15A H15A 109.1
C16A C15A H15A 109.1
C14A C15A H15A 109.1
C15A C16A C18A 109.1(7)
C15A C16A C17A 111.9(6)
C18A C16A C17A 110.4(6)
C15A C16A H16A 108.4
C18A C16A H16A 108.4
C17A C16A H16A 108.4
C16A C17A H17A 109.5
C16A C17A H17B 109.5
H17A C17A H17B 109.5
C16A C17A H17C 109.5
H17A C17A H17C 109.5
H17B C17A H17C 109.5
C16A C18A H18A 109.5
C16A C18A H18B 109.5
H18A C18A H18B 109.5
C16A C18A H18C 109.5
H18A C18A H18C 109.5
H18B C18A H18C 109.5
C4A C19A C20A 109.4(5)
C4A C19A C22A 111.6(5)
C20A C19A C22A 107.2(5)
C4A C19A C21A 109.9(5)
C20A C19A C21A 109.9(6)
C22A C19A C21A 108.8(5)
C19A C20A H20A 109.5
C19A C20A H20B 109.5
H20A C20A H20B 109.5
C19A C20A H20C 109.5
H20A C20A H20C 109.5
H20B C20A H20C 109.5
C19A C21A H21A 109.5
C19A C21A H21B 109.5
H21A C21A H21B 109.5
C19A C21A H21C 109.5
H21A C21A H21C 109.5
H21B C21A H21C 109.5
C19A C22A H22A 109.5
C19A C22A H22B 109.5
H22A C22A H22B 109.5
C19A C22A H22C 109.5
H22A C22A H22C 109.5
H22B C22A H22C 109.5
C7B N1B C9B 106.5(6)
C13B N2B C15B 106.9(5)
C7B O1B C8B 104.4(5)
C13B O2B C14B 103.2(5)
C6B C1B C2B 118.8(5)
C6B C1B I1B 122.0(4)
C2B C1B I1B 118.9(4)
C3B C2B C1B 119.3(5)
C3B C2B C7B 119.9(5)
C1B C2B C7B 120.6(5)
C4B C3B C2B 123.6(6)
C4B C3B H3BA 118.2
C2B C3B H3BA 118.2
C3B C4B C5B 115.5(6)
C3B C4B C19B 120.5(5)
C5B C4B C19B 123.5(5)
C4B C5B C6B 122.8(6)
C4B C5B H5BA 118.6
C6B C5B H5BA 118.6
C1B C6B C5B 119.9(5)
C1B C6B C13B 123.1(5)
C5B C6B C13B 117.0(5)
N1B C7B O1B 118.1(6)
N1B C7B C2B 128.5(6)
O1B C7B C2B 113.3(6)
O1B C8B C9B 105.8(5)
O1B C8B H8BA 110.6
C9B C8B H8BA 110.6
O1B C8B H8BB 110.6
C9B C8B H8BB 110.6
H8BA C8B H8BB 108.7
N1B C9B C8B 103.4(5)
N1B C9B C10B 113.4(6)
C8B C9B C10B 115.2(5)
N1B C9B H9BA 108.2
C8B C9B H9BA 108.2
C10B C9B H9BA 108.2
C11B C10B C12B 110.7(6)
C11B C10B C9B 111.8(5)
C12B C10B C9B 110.4(6)
C11B C10B H10B 107.9
C12B C10B H10B 107.9
C9B C10B H10B 107.9
C10B C11B H11D 109.5
C10B C11B H11E 109.5
H11D C11B H11E 109.5
C10B C11B H11F 109.5
H11D C11B H11F 109.5
H11E C11B H11F 109.5
C10B C12B H12D 109.5
C10B C12B H12E 109.5
H12D C12B H12E 109.5
C10B C12B H12F 109.5
H12D C12B H12F 109.5
H12E C12B H12F 109.5
N2B C13B O2B 118.4(6)
N2B C13B C6B 127.5(6)
O2B C13B C6B 114.0(6)
O2B C14B C15B 105.6(5)
O2B C14B H14C 110.6
C15B C14B H14C 110.6
O2B C14B H14D 110.6
C15B C14B H14D 110.6
H14C C14B H14D 108.8
N2B C15B C14B 104.2(6)
N2B C15B C16B 112.7(6)
C14B C15B C16B 113.9(6)
N2B C15B H15B 108.6
C14B C15B H15B 108.6
C16B C15B H15B 108.6
C18B C16B C17B 111.1(7)
C18B C16B C15B 111.0(6)
C17B C16B C15B 110.2(7)
C18B C16B H16B 108.2
C17B C16B H16B 108.2
C15B C16B H16B 108.2
C16B C17B H17D 109.5
C16B C17B H17E 109.5
H17D C17B H17E 109.5
C16B C17B H17F 109.5
H17D C17B H17F 109.5
H17E C17B H17F 109.5
C16B C18B H18D 109.5
C16B C18B H18E 109.5
H18D C18B H18E 109.5
C16B C18B H18F 109.5
H18D C18B H18F 109.5
H18E C18B H18F 109.5
C4B C19B C21B 114.5(6)
C4B C19B C20B 114.0(5)
C21B C19B C20B 108.6(6)
C4B C19B C22B 107.2(5)
C21B C19B C22B 106.7(6)
C20B C19B C22B 105.2(6)
C19B C20B H20D 109.5
C19B C20B H20E 109.5
H20D C20B H20E 109.5
C19B C20B H20F 109.5
H20D C20B H20F 109.5
H20E C20B H20F 109.5
C19B C21B H21D 109.5
C19B C21B H21E 109.5
H21D C21B H21E 109.5
C19B C21B H21F 109.5
H21D C21B H21F 109.5
H21E C21B H21F 109.5
C19B C22B H22D 109.5
C19B C22B H22E 109.5
H22D C22B H22E 109.5
C19B C22B H22F 109.5
H22D C22B H22F 109.5
H22E C22B H22F 109.5

loop_
_geom_bond_atom_site_label_1
_geom_bond_atom_site_label_2
_geom_bond_distance
I1A C1A 2.115(6)
N1A C7A 1.270(9)
N1A C9A 1.466(9)
N2A C13A 1.270(9)
N2A C15A 1.504(9)
O1A C7A 1.365(8)
O1A C8A 1.443(9)
O2A C13A 1.362(8)
O2A C14A 1.430(8)
C1A C2A 1.393(4)
C1A C6A 1.398(4)
C2A C3A 1.399(4)
C2A C7A 1.456(9)
C3A C4A 1.397(4)
C3A H3AA 0.9300
C4A C5A 1.396(4)
C4A C19A 1.537(8)
C5A C6A 1.390(4)
C5A H5AA 0.9300
C6A C13A 1.488(9)
C8A C9A 1.555(10)
C8A H8AA 0.9700
C8A H8AB 0.9700
C9A C10A 1.548(10)
C9A H9AA 0.9800
C10A C11A 1.501(6)
C10A C12A 1.510(6)
C10A H10A 0.9800
C11A H11A 0.9600
C11A H11B 0.9600
C11A H11C 0.9600
C12A H12A 0.9600
C12A H12B 0.9600
C12A H12C 0.9600
C14A C15A 1.543(10)
C14A H14A 0.9700
C14A H14B 0.9700
C15A C16A 1.524(10)
C15A H15A 0.9800
C16A C18A 1.537(10)
C16A C17A 1.538(10)
C16A H16A 0.9800
C17A H17A 0.9600
C17A H17B 0.9600
C17A H17C 0.9600
C18A H18A 0.9600
C18A H18B 0.9600
C18A H18C 0.9600
C19A C20A 1.541(5)
C19A C22A 1.544(5)
C19A C21A 1.550(5)
C20A H20A 0.9600
C20A H20B 0.9600
C20A H20C 0.9600
C21A H21A 0.9600
C21A H21B 0.9600
C21A H21C 0.9600
C22A H22A 0.9600
C22A H22B 0.9600
C22A H22C 0.9600
I1B C1B 2.111(6)
N1B C7B 1.262(8)
N1B C9B 1.474(9)
N2B C13B 1.254(8)
N2B C15B 1.454(8)
O1B C7B 1.373(8)
O1B C8B 1.415(8)
O2B C13B 1.382(8)
O2B C14B 1.440(9)
C1B C6B 1.395(4)
C1B C2B 1.397(4)
C2B C3B 1.393(4)
C2B C7B 1.493(9)
C3B C4B 1.390(4)
C3B H3BA 0.9300
C4B C5B 1.394(4)
C4B C19B 1.482(9)
C5B C6B 1.397(4)
C5B H5BA 0.9300
C6B C13B 1.494(9)
C8B C9B 1.515(10)
C8B H8BA 0.9700
C8B H8BB 0.9700
C9B C10B 1.529(10)
C9B H9BA 0.9800
C10B C11B 1.507(6)
C10B C12B 1.510(6)
C10B H10B 0.9800
C11B H11D 0.9600
C11B H11E 0.9600
C11B H11F 0.9600
C12B H12D 0.9600
C12B H12E 0.9600
C12B H12F 0.9600
C14B C15B 1.501(10)
C14B H14C 0.9700
C14B H14D 0.9700
C15B C16B 1.571(10)
C15B H15B 0.9800
C16B C18B 1.521(11)
C16B C17B 1.536(12)
C16B H16B 0.9800
C17B H17D 0.9600
C17B H17E 0.9600
C17B H17F 0.9600
C18B H18D 0.9600
C18B H18E 0.9600
C18B H18F 0.9600
C19B C21B 1.548(5)
C19B C20B 1.552(5)
C19B C22B 1.557(5)
C20B H20D 0.9600
C20B H20E 0.9600
C20B H20F 0.9600
C21B H21D 0.9600
C21B H21E 0.9600
C21B H21F 0.9600
C22B H22D 0.9600
C22B H22E 0.9600
C22B H22F 0.9600

loop_
_geom_torsion_atom_site_label_1
_geom_torsion_atom_site_label_2
_geom_torsion_atom_site_label_3
_geom_torsion_atom_site_label_4
_geom_torsion
C6A C1A C2A C3A -0.9(9)
I1A C1A C2A C3A 174.6(5)
C6A C1A C2A C7A -179.3(6)
I1A C1A C2A C7A -3.7(9)
C1A C2A C3A C4A -1.1(9)
C7A C2A C3A C4A 177.3(6)
C2A C3A C4A C5A 2.2(9)
C2A C3A C4A C19A -179.4(5)
C3A C4A C5A C6A -1.2(10)
C19A C4A C5A C6A -179.6(5)
C4A C5A C6A C1A -0.8(10)
C4A C5A C6A C13A 176.4(6)
C2A C1A C6A C5A 1.9(10)
I1A C1A C6A C5A -173.6(5)
C2A C1A C6A C13A -175.2(6)
I1A C1A C6A C13A 9.2(9)
C9A N1A C7A O1A -1.5(9)
C9A N1A C7A C2A 177.5(6)
C8A O1A C7A N1A -6.5(9)
C8A O1A C7A C2A 174.3(6)
C1A C2A C7A N1A 121.1(8)
C3A C2A C7A N1A -57.3(10)
C1A C2A C7A O1A -59.9(9)
C3A C2A C7A O1A 121.7(7)
C7A O1A C8A C9A 10.8(8)
C7A N1A C9A C10A -111.3(7)
C7A N1A C9A C8A 8.1(8)
O1A C8A C9A N1A -11.4(8)
O1A C8A C9A C10A 109.8(7)
N1A C9A C10A C11A -54.4(9)
C8A C9A C10A C11A -169.3(6)
N1A C9A C10A C12A -171.5(7)
C8A C9A C10A C12A 73.6(8)
C15A N2A C13A O2A -2.0(8)
C15A N2A C13A C6A 177.5(6)
C14A O2A C13A N2A 7.5(8)
C14A O2A C13A C6A -172.1(5)
C5A C6A C13A N2A 65.5(9)
C1A C6A C13A N2A -117.3(8)
C5A C6A C13A O2A -114.9(6)
C1A C6A C13A O2A 62.3(8)
C13A O2A C14A C15A -9.0(7)
C13A N2A C15A C16A -127.9(6)
C13A N2A C15A C14A -4.0(7)
O2A C14A C15A N2A 8.0(7)
O2A C14A C15A C16A 128.9(6)
N2A C15A C16A C18A 176.2(5)
C14A C15A C16A C18A 59.1(8)
N2A C15A C16A C17A -61.3(8)
C14A C15A C16A C17A -178.3(6)
C5A C4A C19A C20A -57.3(7)
C3A C4A C19A C20A 124.3(7)
C5A C4A C19A C22A -175.7(6)
C3A C4A C19A C22A 5.9(8)
C5A C4A C19A C21A 63.5(7)
C3A C4A C19A C21A -114.9(6)
C6B C1B C2B C3B 3.2(10)
I1B C1B C2B C3B -170.1(5)
C6B C1B C2B C7B -172.0(6)
I1B C1B C2B C7B 14.7(8)
C1B C2B C3B C4B -0.1(10)
C7B C2B C3B C4B 175.1(6)
C2B C3B C4B C5B -2.5(10)
C2B C3B C4B C19B -174.6(6)
C3B C4B C5B C6B 2.3(10)
C19B C4B C5B C6B 174.1(6)
C2B C1B C6B C5B -3.4(10)
I1B C1B C6B C5B 169.7(5)
C2B C1B C6B C13B 178.2(6)
I1B C1B C6B C13B -8.7(9)
C4B C5B C6B C1B 0.6(10)
C4B C5B C6B C13B 179.1(6)
C9B N1B C7B O1B -3.3(8)
C9B N1B C7B C2B 179.3(6)
C8B O1B C7B N1B 11.0(8)
C8B O1B C7B C2B -171.2(5)
C3B C2B C7B N1B 62.7(10)
C1B C2B C7B N1B -122.1(8)
C3B C2B C7B O1B -114.8(7)
C1B C2B C7B O1B 60.4(8)
C7B O1B C8B C9B -13.1(7)
C7B N1B C9B C8B -5.4(7)
C7B N1B C9B C10B -130.8(6)
O1B C8B C9B N1B 11.5(7)
O1B C8B C9B C10B 135.7(6)
N1B C9B C10B C11B -62.3(8)
C8B C9B C10B C11B 178.9(6)
N1B C9B C10B C12B 174.0(6)
C8B C9B C10B C12B 55.2(8)
C15B N2B C13B O2B -1.0(9)
C15B N2B C13B C6B 176.6(7)
C14B O2B C13B N2B -7.3(8)
C14B O2B C13B C6B 174.8(6)
C1B C6B C13B N2B 132.5(8)
C5B C6B C13B N2B -45.9(10)
C1B C6B C13B O2B -49.8(9)
C5B C6B C13B O2B 131.8(6)
C13B O2B C14B C15B 11.8(7)
C13B N2B C15B C14B 8.5(8)
C13B N2B C15B C16B -115.5(7)
O2B C14B C15B N2B -12.6(7)
O2B C14B C15B C16B 110.6(6)
N2B C15B C16B C18B -65.6(8)
C14B C15B C16B C18B 175.9(7)
N2B C15B C16B C17B 57.9(8)
C14B C15B C16B C17B -60.6(8)
C3B C4B C19B C21B 59.4(8)
C5B C4B C19B C21B -112.1(7)
C3B C4B C19B C20B -174.8(7)
C5B C4B C19B C20B 13.8(10)
C3B C4B C19B C22B -58.7(8)
C5B C4B C19B C22B 129.8(7)
